data_1514669
loop_
_publ_author_name
'Maekawa, Takehisa'
'Segawa, Yasutomo'
'Itami, Kenichiro'

_publ_section_title
;
 C--H activation route to dibenzo[a,e]pentalenes: annulation of
 arylacetylenes promoted by PdCl2--AgOTf--o-chloranil
;
_journal_issue 6
_journal_name_full 'Chemical Science'
_journal_page_first 2369
_journal_paper_doi 10.1039/c3sc50585e
_journal_volume 4
_journal_year 2013
_chemical_formula_sum 'C36 H34 O8'
_chemical_formula_weight 594.63
_chemical_name_systematic
;
?
;
_space_group_IT_number 14
_symmetry_cell_setting monoclinic
_symmetry_space_group_name_Hall '-P 2ybc'
_symmetry_space_group_name_H-M 'P 1 21/c 1'
_atom_sites_solution_hydrogens geom
_atom_sites_solution_primary direct
_atom_sites_solution_secondary difmap
_audit_creation_method SHELXL-97
_cell_angle_alpha 90.00
_cell_angle_beta 111.613(3)
_cell_angle_gamma 90.00
_cell_formula_units_Z 2
_cell_length_a 11.380(3)
_cell_length_b 8.787(2)
_cell_length_c 15.360(5)
_cell_measurement_reflns_used 2820
_cell_measurement_temperature 103(2)
_cell_measurement_theta_max 25.3458
_cell_measurement_theta_min 3.0134
_cell_volume 1428.0(7)
_computing_cell_refinement 'RIGAKU CrystalClear'
_computing_data_collection 'RIGAKU CrystalClear'
_computing_data_reduction 'RIGAKU CrystalClear'
_computing_molecular_graphics ORTEP-III
_computing_structure_refinement 'SHELXL-97 (Sheldrick, 1997)'
_computing_structure_solution SIR-97
_diffrn_ambient_temperature 103(2)
_diffrn_measured_fraction_theta_full 0.993
_diffrn_measured_fraction_theta_max 0.993
_diffrn_measurement_device_type
;
Saturn70 CCD (4x4 bin mode) with MicroMax-007
;
_diffrn_radiation_monochromator graphite
_diffrn_radiation_source 'fine-focus sealed tube'
_diffrn_radiation_type MoK\a
_diffrn_radiation_wavelength 0.71070
_diffrn_reflns_av_R_equivalents 0.1014
_diffrn_reflns_av_sigmaI/netI 0.1159
_diffrn_reflns_limit_h_max 13
_diffrn_reflns_limit_h_min -13
_diffrn_reflns_limit_k_max 8
_diffrn_reflns_limit_k_min -10
_diffrn_reflns_limit_l_max 18
_diffrn_reflns_limit_l_min -18
_diffrn_reflns_number 9082
_diffrn_reflns_theta_full 25.00
_diffrn_reflns_theta_max 25.00
_diffrn_reflns_theta_min 3.01
_exptl_absorpt_coefficient_mu 0.097
_exptl_absorpt_correction_T_max 0.9951
_exptl_absorpt_correction_T_min 0.9903
_exptl_absorpt_correction_type multi-scan
_exptl_absorpt_process_details 'Jacobson, R. (1998) Private communication'
_exptl_crystal_colour Red
_exptl_crystal_density_diffrn 1.383
_exptl_crystal_density_method 'not measured'
_exptl_crystal_description Block
_exptl_crystal_F_000 628
_exptl_crystal_size_max 0.10
_exptl_crystal_size_mid 0.10
_exptl_crystal_size_min 0.05
_refine_diff_density_max 0.872
_refine_diff_density_min -0.653
_refine_diff_density_rms 0.147
_refine_ls_extinction_method none
_refine_ls_goodness_of_fit_ref 1.159
_refine_ls_hydrogen_treatment constr
_refine_ls_matrix_type full
_refine_ls_number_parameters 203
_refine_ls_number_reflns 2502
_refine_ls_number_restraints 0
_refine_ls_restrained_S_all 1.159
_refine_ls_R_factor_all 0.1671
_refine_ls_R_factor_gt 0.1478
_refine_ls_shift/su_max 0.000
_refine_ls_shift/su_mean 0.000
_refine_ls_structure_factor_coef Fsqd
_refine_ls_weighting_details 'calc w=1/[\s^2^(Fo^2^)+(0.1291P)^2^+29.8866P] where P=(Fo^2^+2Fc^2^)/3'
_refine_ls_weighting_scheme calc
_refine_ls_wR_factor_gt 0.4388
_refine_ls_wR_factor_ref 0.4444
_reflns_number_gt 1557
_reflns_number_total 2502
_reflns_threshold_expression >2sigma(I)
_cod_data_source_file c3sc50585e.txt
_cod_data_source_block 2f
_cod_depositor_comments
;
The following automatic conversions were performed:

'_exptl_absorpt_correction_type' value 'Multi-scan' changed to
'multi-scan' according to
/usr/data/users/saulius/automatic-downloads/retrospective/RSC/lib/dictionaries/cif_core.dic
dictionary named 'cif_core.dic' version 2.4.2 from 2011-04-26.

Automatic conversion script
Id: cif_fix_values 2281 2013-09-26 08:29:07Z andrius 
;
_cod_original_sg_symbol_H-M P21/c
_cod_database_code 1514669

loop_
_symmetry_equiv_pos_as_xyz
'x, y, z'
'-x, y+1/2, -z+1/2'
'-x, -y, -z'
'x, -y-1/2, z-1/2'

loop_
_atom_site_label
_atom_site_type_symbol
_atom_site_fract_x
_atom_site_fract_y
_atom_site_fract_z
_atom_site_U_iso_or_equiv
_atom_site_adp_type
_atom_site_occupancy
_atom_site_symmetry_multiplicity
_atom_site_calc_flag
_atom_site_refinement_flags
C1 C 0.0974(8) -0.0558(10) 0.4391(6) 0.0168(19) Uani 1 1 d .
C2 C 0.0506(8) 0.0375(10) 0.4907(6) 0.0149(19) Uani 1 1 d .
C3 C 0.0725(8) 0.1858(10) 0.5360(6) 0.0166(19) Uani 1 1 d .
C4 C 0.1538(8) 0.3022(10) 0.5411(6) 0.018(2) Uani 1 1 d .
H1 H 0.2133 0.2942 0.5113 0.022 Uiso 1 1 calc R
C5 C 0.1486(8) 0.4344(10) 0.5911(6) 0.018(2) Uani 1 1 d .
C6 C 0.0660(8) 0.4468(10) 0.6385(6) 0.019(2) Uani 1 1 d .
H2 H 0.0646 0.5361 0.6730 0.023 Uiso 1 1 calc R
C7 C -0.0161(8) 0.3230(10) 0.6343(5) 0.0121(18) Uani 1 1 d .
C8 C -0.0181(8) 0.1949(9) 0.5813(5) 0.0109(17) Uani 1 1 d .
O1 O -0.0900(6) 0.3224(7) 0.6871(4) 0.0222(16) Uani 1 1 d .
C9 C -0.1339(9) 0.4653(11) 0.7072(7) 0.023(2) Uani 1 1 d .
H3 H -0.0630 0.5217 0.7519 0.034 Uiso 1 1 calc R
H4 H -0.1985 0.4482 0.7341 0.034 Uiso 1 1 calc R
H5 H -0.1702 0.5242 0.6492 0.034 Uiso 1 1 calc R
O2 O 0.2338(6) 0.5459(7) 0.5931(4) 0.0222(16) Uani 1 1 d .
C10 C 0.2289(10) 0.6847(11) 0.6405(7) 0.026(2) Uani 1 1 d .
H6 H 0.1430 0.7263 0.6149 0.039 Uiso 1 1 calc R
H7 H 0.2881 0.7584 0.6315 0.039 Uiso 1 1 calc R
H8 H 0.2522 0.6645 0.7075 0.039 Uiso 1 1 calc R
C11 C 0.2039(8) -0.0247(10) 0.4105(6) 0.0156(19) Uani 1 1 d .
C12 C 0.2086(8) 0.1130(10) 0.3667(6) 0.0165(19) Uani 1 1 d .
H9 H 0.1423 0.1850 0.3552 0.020 Uiso 1 1 calc R
C13 C 0.3116(8) 0.1458(11) 0.3394(6) 0.019(2) Uani 1 1 d .
C14 C 0.4079(8) 0.0406(11) 0.3580(6) 0.019(2) Uani 1 1 d .
H10 H 0.4789 0.0626 0.3416 0.023 Uiso 1 1 calc R
C15 C 0.4016(8) -0.0976(10) 0.4006(6) 0.018(2) Uani 1 1 d .
C16 C 0.3027(9) -0.1300(11) 0.4273(6) 0.020(2) Uani 1 1 d .
H11 H 0.3006 -0.2239 0.4573 0.024 Uiso 1 1 calc R
O3 O 0.3060(6) 0.2811(8) 0.2962(5) 0.0231(16) Uani 1 1 d .
C17 C 0.3955(10) 0.3080(13) 0.2541(8) 0.032(3) Uani 1 1 d .
H12 H 0.4789 0.3246 0.3029 0.048 Uiso 1 1 calc R
H13 H 0.3707 0.3983 0.2140 0.048 Uiso 1 1 calc R
H14 H 0.3989 0.2196 0.2161 0.048 Uiso 1 1 calc R
O4 O 0.5026(6) -0.1912(7) 0.4117(5) 0.0221(16) Uani 1 1 d .
C18 C 0.4989(9) -0.3367(10) 0.4502(7) 0.020(2) Uani 1 1 d .
H15 H 0.4999 -0.3252 0.5140 0.030 Uiso 1 1 calc R
H16 H 0.5727 -0.3960 0.4519 0.030 Uiso 1 1 calc R
H17 H 0.4215 -0.3897 0.4114 0.030 Uiso 1 1 calc R

loop_
_atom_site_aniso_label
_atom_site_aniso_U_11
_atom_site_aniso_U_22
_atom_site_aniso_U_33
_atom_site_aniso_U_23
_atom_site_aniso_U_13
_atom_site_aniso_U_12
C1 0.023(5) 0.016(5) 0.014(4) 0.000(4) 0.009(4) 0.001(4)
C2 0.017(4) 0.015(5) 0.014(4) 0.001(3) 0.007(3) 0.001(4)
C3 0.022(5) 0.014(5) 0.018(4) -0.001(4) 0.011(4) 0.003(4)
C4 0.018(4) 0.021(5) 0.020(5) -0.001(4) 0.012(4) -0.001(4)
C5 0.021(5) 0.019(5) 0.014(4) 0.000(4) 0.008(4) -0.003(4)
C6 0.022(5) 0.017(5) 0.020(5) 0.000(4) 0.009(4) 0.000(4)
C7 0.013(4) 0.017(4) 0.009(4) 0.002(3) 0.006(3) 0.001(3)
C8 0.012(4) 0.013(4) 0.009(4) 0.000(3) 0.006(3) 0.001(3)
O1 0.033(4) 0.020(3) 0.025(3) -0.004(3) 0.023(3) -0.001(3)
C9 0.027(5) 0.023(5) 0.023(5) -0.002(4) 0.015(4) 0.003(4)
O2 0.028(4) 0.016(3) 0.026(4) -0.007(3) 0.013(3) -0.007(3)
C10 0.039(6) 0.014(5) 0.021(5) -0.003(4) 0.006(4) -0.002(4)
C11 0.019(4) 0.020(5) 0.010(4) -0.005(4) 0.009(3) -0.005(4)
C12 0.017(4) 0.020(5) 0.016(4) -0.004(4) 0.011(4) 0.001(4)
C13 0.020(5) 0.027(5) 0.015(4) 0.000(4) 0.011(4) -0.007(4)
C14 0.018(5) 0.024(5) 0.017(4) 0.000(4) 0.008(4) 0.000(4)
C15 0.020(4) 0.018(5) 0.019(4) -0.001(4) 0.009(4) 0.004(4)
C16 0.026(5) 0.018(5) 0.017(4) 0.000(4) 0.009(4) -0.002(4)
O3 0.023(4) 0.024(4) 0.031(4) 0.005(3) 0.020(3) 0.002(3)
C17 0.035(6) 0.035(6) 0.037(6) 0.013(5) 0.027(5) 0.000(5)
O4 0.020(3) 0.018(3) 0.030(4) 0.004(3) 0.012(3) 0.008(3)
C18 0.017(5) 0.015(5) 0.029(5) 0.002(4) 0.010(4) 0.003(4)

loop_
_atom_type_symbol
_atom_type_description
_atom_type_scat_dispersion_real
_atom_type_scat_dispersion_imag
_atom_type_scat_source
C C 0.0033 0.0016 'International Tables Vol C Tables 4.2.6.8 and 6.1.1.4'
H H 0.0000 0.0000 'International Tables Vol C Tables 4.2.6.8 and 6.1.1.4'
O O 0.0106 0.0060 'International Tables Vol C Tables 4.2.6.8 and 6.1.1.4'

loop_
_geom_angle_atom_site_label_1
_geom_angle_atom_site_label_2
_geom_angle_atom_site_label_3
_geom_angle
_geom_angle_site_symmetry_1
_geom_angle_site_symmetry_3
C2 C1 C11 127.0(8) . .
C2 C1 C8 106.1(7) . 3_556
C11 C1 C8 126.8(8) . 3_556
C1 C2 C2 110.4(10) . 3_556
C1 C2 C3 140.7(8) . .
C2 C2 C3 108.8(9) 3_556 .
C4 C3 C8 121.4(8) . .
C4 C3 C2 133.9(8) . .
C8 C3 C2 104.7(7) . .
C3 C4 C5 119.2(8) . .
C3 C4 H1 120.4 . .
C5 C4 H1 120.4 . .
O2 C5 C6 122.8(8) . .
O2 C5 C4 115.6(8) . .
C6 C5 C4 121.6(8) . .
C5 C6 C7 118.5(8) . .
C5 C6 H2 120.8 . .
C7 C6 H2 120.8 . .
O1 C7 C8 117.7(7) . .
O1 C7 C6 121.0(8) . .
C8 C7 C6 121.2(7) . .
C7 C8 C3 117.9(7) . .
C7 C8 C1 132.2(7) . 3_556
C3 C8 C1 109.9(7) . 3_556
C7 O1 C9 117.7(7) . .
O1 C9 H3 109.5 . .
O1 C9 H4 109.5 . .
H3 C9 H4 109.5 . .
O1 C9 H5 109.5 . .
H3 C9 H5 109.5 . .
H4 C9 H5 109.5 . .
C5 O2 C10 117.4(7) . .
O2 C10 H6 109.5 . .
O2 C10 H7 109.5 . .
H6 C10 H7 109.5 . .
O2 C10 H8 109.5 . .
H6 C10 H8 109.5 . .
H7 C10 H8 109.5 . .
C12 C11 C16 119.3(8) . .
C12 C11 C1 119.4(8) . .
C16 C11 C1 121.3(8) . .
C11 C12 C13 120.2(8) . .
C11 C12 H9 119.9 . .
C13 C12 H9 119.9 . .
O3 C13 C14 125.4(8) . .
O3 C13 C12 115.6(8) . .
C14 C13 C12 119.0(9) . .
C13 C14 C15 120.3(8) . .
C13 C14 H10 119.8 . .
C15 C14 H10 119.8 . .
C16 C15 O4 125.8(8) . .
C16 C15 C14 121.0(8) . .
O4 C15 C14 113.2(8) . .
C15 C16 C11 120.1(9) . .
C15 C16 H11 120.0 . .
C11 C16 H11 120.0 . .
C13 O3 C17 117.4(7) . .
O3 C17 H12 109.5 . .
O3 C17 H13 109.5 . .
H12 C17 H13 109.5 . .
O3 C17 H14 109.5 . .
H12 C17 H14 109.5 . .
H13 C17 H14 109.5 . .
C15 O4 C18 116.1(7) . .
O4 C18 H15 109.5 . .
O4 C18 H16 109.5 . .
H15 C18 H16 109.5 . .
O4 C18 H17 109.5 . .
H15 C18 H17 109.5 . .
H16 C18 H17 109.5 . .

loop_
_geom_bond_atom_site_label_1
_geom_bond_atom_site_label_2
_geom_bond_distance
_geom_bond_site_symmetry_2
C1 C2 1.377(12) .
C1 C11 1.459(12) .
C1 C8 1.483(12) 3_556
C2 C2 1.444(17) 3_556
C2 C3 1.455(12) .
C3 C4 1.362(13) .
C3 C8 1.443(11) .
C4 C5 1.405(13) .
C4 H1 0.9500 .
C5 O2 1.370(11) .
C5 C6 1.390(12) .
C6 C7 1.420(12) .
C6 H2 0.9500 .
C7 O1 1.367(10) .
C7 C8 1.385(12) .
C8 C1 1.483(12) 3_556
O1 C9 1.426(11) .
C9 H3 0.9800 .
C9 H4 0.9800 .
C9 H5 0.9800 .
O2 C10 1.432(11) .
C10 H6 0.9800 .
C10 H7 0.9800 .
C10 H8 0.9800 .
C11 C12 1.395(13) .
C11 C16 1.405(13) .
C12 C13 1.412(12) .
C12 H9 0.9500 .
C13 O3 1.352(11) .
C13 C14 1.381(13) .
C14 C15 1.394(13) .
C14 H10 0.9500 .
C15 C16 1.362(13) .
C15 O4 1.373(11) .
C16 H11 0.9500 .
O3 C17 1.413(11) .
C17 H12 0.9800 .
C17 H13 0.9800 .
C17 H14 0.9800 .
O4 C18 1.416(11) .
C18 H15 0.9800 .
C18 H16 0.9800 .
C18 H17 0.9800 .

loop_
_geom_torsion_atom_site_label_1
_geom_torsion_atom_site_label_2
_geom_torsion_atom_site_label_3
_geom_torsion_atom_site_label_4
_geom_torsion
_geom_torsion_site_symmetry_1
_geom_torsion_site_symmetry_4
C11 C1 C2 C2 -176.5(9) . 3_556
C8 C1 C2 C2 3.2(12) 3_556 3_556
C11 C1 C2 C3 0.4(18) . .
C8 C1 C2 C3 -179.9(10) 3_556 .
C1 C2 C3 C4 3.6(19) . .
C2 C2 C3 C4 -179.4(10) 3_556 .
C1 C2 C3 C8 -176.9(11) . .
C2 C2 C3 C8 0.0(11) 3_556 .
C8 C3 C4 C5 -0.4(13) . .
C2 C3 C4 C5 179.0(9) . .
C3 C4 C5 O2 179.8(8) . .
C3 C4 C5 C6 2.6(13) . .
O2 C5 C6 C7 -178.2(8) . .
C4 C5 C6 C7 -1.2(13) . .
C5 C6 C7 O1 173.3(8) . .
C5 C6 C7 C8 -2.5(12) . .
O1 C7 C8 C3 -171.4(7) . .
C6 C7 C8 C3 4.5(12) . .
O1 C7 C8 C1 7.8(13) . 3_556
C6 C7 C8 C1 -176.3(9) . 3_556
C4 C3 C8 C7 -3.1(12) . .
C2 C3 C8 C7 177.3(7) . .
C4 C3 C8 C1 177.6(8) . 3_556
C2 C3 C8 C1 -2.0(9) . 3_556
C8 C7 O1 C9 -152.6(8) . .
C6 C7 O1 C9 31.5(11) . .
C6 C5 O2 C10 -5.0(12) . .
C4 C5 O2 C10 177.9(8) . .
C2 C1 C11 C12 -50.4(13) . .
C8 C1 C11 C12 129.9(9) 3_556 .
C2 C1 C11 C16 128.7(10) . .
C8 C1 C11 C16 -50.9(12) 3_556 .
C16 C11 C12 C13 0.1(12) . .
C1 C11 C12 C13 179.3(8) . .
C11 C12 C13 O3 179.0(7) . .
C11 C12 C13 C14 -0.9(13) . .
O3 C13 C14 C15 -178.0(8) . .
C12 C13 C14 C15 1.8(13) . .
C13 C14 C15 C16 -2.0(13) . .
C13 C14 C15 O4 178.2(8) . .
O4 C15 C16 C11 -179.0(8) . .
C14 C15 C16 C11 1.2(13) . .
C12 C11 C16 C15 -0.3(13) . .
C1 C11 C16 C15 -179.4(8) . .
C14 C13 O3 C17 10.0(13) . .
C12 C13 O3 C17 -169.8(8) . .
C16 C15 O4 C18 3.3(13) . .
C14 C15 O4 C18 -176.9(7) . .
